data_1512325
loop_
_publ_author_name
'Wu, Wenbin'
'Yuan, Xiaoqian'
'Hu, Juan'
'Wu, Xinxin'
'Wei, Yuan'
'Liu, Zunwu'
'Lu, Junzhu'
'Ye, Jinxing'

_publ_section_title
;
 Catalytic Asymmetric Construction of Chiral Hydropyridazines via
 Conjugate Addition of N-Monosubstituted Hydrazones to Enones.
;
_journal_issue 17
_journal_name_full 'Organic letters'
_journal_page_first 4524
_journal_page_last 4527
_journal_paper_doi 10.1021/ol4020865
_journal_volume 15
_journal_year 2013
_chemical_formula_sum 'C23 H28 Cl3 N5 O3 S'
_chemical_formula_weight 560.91
_chemical_name_systematic
; 
 ? 
;
_space_group_IT_number 2
_symmetry_cell_setting triclinic
_symmetry_space_group_name_Hall '-P 1'
_symmetry_space_group_name_H-M 'P -1'
_atom_sites_solution_hydrogens geom
_atom_sites_solution_primary direct
_atom_sites_solution_secondary difmap
_audit_creation_method SHELXL-97
_cell_angle_alpha 97.089(2)
_cell_angle_beta 93.196(2)
_cell_angle_gamma 111.877(2)
_cell_formula_units_Z 2
_cell_length_a 7.9542(8)
_cell_length_b 9.0517(9)
_cell_length_c 20.6317(19)
_cell_measurement_reflns_used 3420
_cell_measurement_temperature 293(2)
_cell_measurement_theta_max 56.296
_cell_measurement_theta_min 4.909
_cell_volume 1359.6(2)
_computing_cell_refinement 'Bruker SMART'
_computing_data_collection 'Bruker SMART'
_computing_data_reduction 'Bruker SHELXTL'
_computing_molecular_graphics 'Bruker SHELXTL'
_computing_publication_material 'Bruker SHELXTL'
_computing_structure_refinement 'SHELXL-97 (Sheldrick, 1997)'
_computing_structure_solution 'SHELXS-97 (Sheldrick, 1990)'
_diffrn_ambient_temperature 293(2)
_diffrn_measured_fraction_theta_full 0.996
_diffrn_measured_fraction_theta_max 0.996
_diffrn_measurement_device_type 'CCD area detector'
_diffrn_measurement_method 'phi and omega scans'
_diffrn_radiation_monochromator graphite
_diffrn_radiation_source 'fine-focus sealed tube'
_diffrn_radiation_type MoK\a
_diffrn_radiation_wavelength 0.71073
_diffrn_reflns_av_R_equivalents 0.0161
_diffrn_reflns_av_sigmaI/netI 0.0274
_diffrn_reflns_limit_h_max 9
_diffrn_reflns_limit_h_min -9
_diffrn_reflns_limit_k_max 9
_diffrn_reflns_limit_k_min -10
_diffrn_reflns_limit_l_max 24
_diffrn_reflns_limit_l_min -17
_diffrn_reflns_number 7919
_diffrn_reflns_theta_full 25.50
_diffrn_reflns_theta_max 25.50
_diffrn_reflns_theta_min 2.00
_exptl_absorpt_coefficient_mu 0.448
_exptl_absorpt_correction_T_max 1.00000
_exptl_absorpt_correction_T_min 0.56462
_exptl_absorpt_correction_type empirical
_exptl_absorpt_process_details sadabs
_exptl_crystal_colour green
_exptl_crystal_density_diffrn 1.370
_exptl_crystal_density_method 'not measured'
_exptl_crystal_description prismatic
_exptl_crystal_F_000 584
_exptl_crystal_size_max 0.311
_exptl_crystal_size_mid 0.245
_exptl_crystal_size_min 0.143
_refine_diff_density_max 0.559
_refine_diff_density_min -0.720
_refine_diff_density_rms 0.081
_refine_ls_extinction_method none
_refine_ls_goodness_of_fit_ref 1.043
_refine_ls_hydrogen_treatment mixed
_refine_ls_matrix_type full
_refine_ls_number_parameters 327
_refine_ls_number_reflns 5041
_refine_ls_number_restraints 2
_refine_ls_restrained_S_all 1.042
_refine_ls_R_factor_all 0.0816
_refine_ls_R_factor_gt 0.0710
_refine_ls_shift/su_max 0.000
_refine_ls_shift/su_mean 0.000
_refine_ls_structure_factor_coef Fsqd
_refine_ls_weighting_details 'calc w=1/[\s^2^(Fo^2^)+(0.1557P)^2^+0.6087P] where P=(Fo^2^+2Fc^2^)/3'
_refine_ls_weighting_scheme calc
_refine_ls_wR_factor_gt 0.2147
_refine_ls_wR_factor_ref 0.2314
_reflns_number_gt 4096
_reflns_number_total 5041
_reflns_threshold_expression >2sigma(I)
_cod_data_source_file ol4020865_si_002.cif
_cod_data_source_block cd212624
_cod_depositor_comments
;
The following automatic conversions were performed:

'_symmetry_cell_setting' value 'Triclinic' changed to 'triclinic'
according to /home/saulius/struct/CIF-dictionaries/cif_core.dic
dictionary named 'cif_core.dic' version 2.4.2 from 2011-04-26.

Automatic conversion script
Id: cif_fix_values 1891 2012-01-12 08:04:46Z andrius 
;
_cod_original_sg_symbol_H-M P-1
_cod_database_code 1512325

loop_
_symmetry_equiv_pos_as_xyz
'x, y, z'
'-x, -y, -z'

loop_
_atom_site_label
_atom_site_type_symbol
_atom_site_fract_x
_atom_site_fract_y
_atom_site_fract_z
_atom_site_U_iso_or_equiv
_atom_site_adp_type
_atom_site_occupancy
_atom_site_symmetry_multiplicity
_atom_site_calc_flag
_atom_site_refinement_flags
S1 S 0.71409(14) 0.79996(16) 0.48295(4) 0.0800(4) Uani 1 1 d .
O1 O 1.2116(3) 1.1571(2) 0.76934(12) 0.0556(6) Uani 1 1 d .
O2 O 1.2635(3) 0.9427(2) 0.72463(11) 0.0527(5) Uani 1 1 d .
O3 O 0.3873(3) 1.2661(3) 0.94099(12) 0.0615(6) Uani 1 1 d .
Cl1 Cl 0.26531(18) 0.7149(2) 0.44201(7) 0.1084(5) Uani 1 1 d .
Cl2 Cl -0.08611(18) 0.45713(17) 0.40939(8) 0.1070(5) Uani 1 1 d .
Cl3 Cl 0.0218(2) 0.7099(2) 0.33273(8) 0.1285(6) Uani 1 1 d .
N1 N 0.9732(4) 0.8896(4) 0.58187(14) 0.0697(8) Uani 1 1 d .
H1A H 1.0141 0.8833 0.6205 0.084 Uiso 1 1 calc R
H1B H 1.0422 0.9566 0.5592 0.084 Uiso 1 1 calc R
N2 N 0.7058(4) 0.6954(3) 0.59584(12) 0.0511(6) Uani 1 1 d D
N3 N 0.7842(3) 0.6965(3) 0.65727(10) 0.0430(5) Uani 1 1 d .
N4 N 0.8905(3) 0.9331(2) 0.81184(11) 0.0387(5) Uani 1 1 d .
N5 N 0.9047(3) 1.0854(3) 0.82466(12) 0.0449(6) Uani 1 1 d D
C1 C 0.8051(4) 0.7968(4) 0.55757(14) 0.0523(7) Uani 1 1 d .
C2 C 0.6883(4) 0.6047(3) 0.69433(13) 0.0391(6) Uani 1 1 d .
C3 C 0.7813(3) 0.6060(3) 0.75968(12) 0.0380(6) Uani 1 1 d .
H3A H 0.7706 0.4971 0.7632 0.046 Uiso 1 1 calc R
H3B H 0.7179 0.6386 0.7940 0.046 Uiso 1 1 calc R
C4 C 0.9825(3) 0.7170(3) 0.77189(12) 0.0347(5) Uani 1 1 d .
H4 H 1.0384 0.6978 0.7322 0.042 Uiso 1 1 calc R
C5 C 1.0099(3) 0.8937(3) 0.78246(12) 0.0352(5) Uani 1 1 d .
C6 C 1.0791(3) 0.6757(3) 0.82830(12) 0.0341(5) Uani 1 1 d .
C7 C 1.2007(4) 0.6027(3) 0.81606(14) 0.0458(6) Uani 1 1 d .
H7 H 1.2273 0.5838 0.7733 0.055 Uiso 1 1 calc R
C8 C 1.2837(4) 0.5571(4) 0.86616(17) 0.0565(8) Uani 1 1 d .
H8 H 1.3631 0.5056 0.8567 0.068 Uiso 1 1 calc R
C9 C 1.2494(4) 0.5873(4) 0.92965(16) 0.0557(8) Uani 1 1 d .
H9 H 1.3074 0.5589 0.9635 0.067 Uiso 1 1 calc R
C10 C 1.1285(4) 0.6600(3) 0.94295(14) 0.0508(7) Uani 1 1 d .
H10 H 1.1034 0.6793 0.9859 0.061 Uiso 1 1 calc R
C11 C 1.0442(4) 0.7047(3) 0.89294(12) 0.0402(6) Uani 1 1 d .
H11 H 0.9634 0.7546 0.9026 0.048 Uiso 1 1 calc R
C12 C 0.7692(4) 1.1209(3) 0.85405(13) 0.0393(6) Uani 1 1 d .
C13 C 0.7855(4) 1.2814(3) 0.86353(14) 0.0440(6) Uani 1 1 d .
H13 H 0.8854 1.3601 0.8503 0.053 Uiso 1 1 calc R
C14 C 0.6557(4) 1.3235(3) 0.89212(15) 0.0477(7) Uani 1 1 d .
H14 H 0.6680 1.4307 0.8978 0.057 Uiso 1 1 calc R
C15 C 0.5070(4) 1.2098(3) 0.91268(14) 0.0447(6) Uani 1 1 d .
C16 C 0.4894(4) 1.0505(4) 0.90429(16) 0.0514(7) Uani 1 1 d .
H16 H 0.3901 0.9727 0.9183 0.062 Uiso 1 1 calc R
C17 C 0.6206(4) 1.0075(3) 0.87489(17) 0.0519(7) Uani 1 1 d .
H17 H 0.6080 0.9002 0.8692 0.062 Uiso 1 1 calc R
C18 C 0.4924(4) 0.4944(4) 0.67787(16) 0.0565(8) Uani 1 1 d .
H18A H 0.4202 0.5564 0.6703 0.085 Uiso 1 1 calc R
H18B H 0.4517 0.4367 0.7138 0.085 Uiso 1 1 calc R
H18C H 0.4797 0.4192 0.6390 0.085 Uiso 1 1 calc R
C19 C 1.1701(4) 1.0123(3) 0.75933(13) 0.0403(6) Uani 1 1 d .
C20 C 1.4294(5) 1.0491(4) 0.7017(2) 0.0680(10) Uani 1 1 d .
H20A H 1.5122 1.1223 0.7384 0.082 Uiso 1 1 calc R
H20B H 1.4011 1.1119 0.6711 0.082 Uiso 1 1 calc R
C21 C 1.5124(7) 0.9407(6) 0.6686(4) 0.122(2) Uani 1 1 d .
H21A H 1.5658 0.8992 0.7011 0.184 Uiso 1 1 calc R
H21B H 1.6049 1.0003 0.6433 0.184 Uiso 1 1 calc R
H21C H 1.4198 0.8528 0.6400 0.184 Uiso 1 1 calc R
C22 C 0.2357(6) 1.1546(5) 0.9651(2) 0.0773(11) Uani 1 1 d .
H22A H 0.1615 1.0738 0.9295 0.116 Uiso 1 1 calc R
H22B H 0.1650 1.2101 0.9850 0.116 Uiso 1 1 calc R
H22C H 0.2778 1.1044 0.9973 0.116 Uiso 1 1 calc R
C23 C 0.0377(6) 0.6630(6) 0.4112(2) 0.0809(11) Uani 1 1 d .
H23 H -0.0157 0.7237 0.4402 0.097 Uiso 1 1 calc R
H2 H 0.602(3) 0.632(4) 0.5811(18) 0.064(11) Uiso 1 1 d D
H5 H 0.988(4) 1.157(3) 0.8130(17) 0.061(10) Uiso 1 1 d D

loop_
_atom_site_aniso_label
_atom_site_aniso_U_11
_atom_site_aniso_U_22
_atom_site_aniso_U_33
_atom_site_aniso_U_23
_atom_site_aniso_U_13
_atom_site_aniso_U_12
S1 0.0679(6) 0.1380(10) 0.0435(5) 0.0374(5) 0.0023(4) 0.0434(6)
O1 0.0563(12) 0.0330(10) 0.0768(15) 0.0172(9) 0.0174(10) 0.0121(9)
O2 0.0493(11) 0.0360(10) 0.0716(14) 0.0136(9) 0.0238(10) 0.0111(8)
O3 0.0600(13) 0.0594(13) 0.0743(15) 0.0077(11) 0.0135(11) 0.0334(11)
Cl1 0.0747(7) 0.1280(11) 0.1094(10) 0.0152(8) -0.0080(6) 0.0275(7)
Cl2 0.0890(8) 0.0913(9) 0.1375(12) 0.0298(8) 0.0034(8) 0.0283(7)
Cl3 0.1312(12) 0.1197(12) 0.1012(10) 0.0347(8) -0.0250(9) 0.0099(9)
N1 0.0710(18) 0.081(2) 0.0470(15) 0.0295(14) -0.0043(13) 0.0139(16)
N2 0.0510(15) 0.0680(17) 0.0373(12) 0.0115(11) -0.0021(11) 0.0261(13)
N3 0.0480(13) 0.0498(13) 0.0329(11) 0.0096(9) -0.0011(9) 0.0204(10)
N4 0.0453(12) 0.0304(10) 0.0413(11) 0.0103(8) 0.0035(9) 0.0144(9)
N5 0.0474(13) 0.0300(11) 0.0594(14) 0.0142(10) 0.0127(11) 0.0141(10)
C1 0.0607(18) 0.073(2) 0.0354(14) 0.0125(13) 0.0061(13) 0.0377(16)
C2 0.0434(14) 0.0364(13) 0.0387(13) 0.0028(10) 0.0006(10) 0.0183(11)
C3 0.0421(13) 0.0313(12) 0.0381(13) 0.0104(9) 0.0020(10) 0.0100(10)
C4 0.0401(13) 0.0308(12) 0.0334(12) 0.0090(9) 0.0038(10) 0.0126(10)
C5 0.0392(13) 0.0307(12) 0.0351(12) 0.0117(9) 0.0010(10) 0.0111(10)
C6 0.0367(12) 0.0263(11) 0.0369(12) 0.0087(9) 0.0011(10) 0.0085(9)
C7 0.0444(14) 0.0489(15) 0.0466(15) 0.0098(12) 0.0057(11) 0.0200(12)
C8 0.0481(16) 0.0608(19) 0.067(2) 0.0142(15) -0.0005(14) 0.0279(15)
C9 0.0596(18) 0.0515(17) 0.0561(18) 0.0167(13) -0.0118(14) 0.0214(14)
C10 0.0653(18) 0.0441(15) 0.0389(14) 0.0095(11) -0.0020(12) 0.0163(13)
C11 0.0504(15) 0.0334(12) 0.0376(13) 0.0083(10) 0.0029(11) 0.0165(11)
C12 0.0422(13) 0.0307(12) 0.0454(14) 0.0094(10) -0.0001(11) 0.0140(10)
C13 0.0467(14) 0.0316(13) 0.0534(16) 0.0136(11) 0.0054(12) 0.0124(11)
C14 0.0561(16) 0.0312(13) 0.0578(17) 0.0085(11) 0.0005(13) 0.0193(12)
C15 0.0464(15) 0.0448(15) 0.0463(15) 0.0064(11) -0.0012(11) 0.0224(12)
C16 0.0455(15) 0.0413(15) 0.0659(19) 0.0131(13) 0.0116(13) 0.0129(12)
C17 0.0541(17) 0.0302(13) 0.072(2) 0.0119(12) 0.0110(14) 0.0155(12)
C18 0.0478(16) 0.0591(18) 0.0548(18) 0.0060(14) -0.0034(13) 0.0137(14)
C19 0.0421(14) 0.0380(14) 0.0412(13) 0.0146(10) 0.0026(11) 0.0135(11)
C20 0.0570(19) 0.0495(18) 0.096(3) 0.0225(17) 0.0366(18) 0.0110(15)
C21 0.093(3) 0.074(3) 0.204(7) 0.022(3) 0.093(4) 0.025(3)
C22 0.070(2) 0.088(3) 0.087(3) 0.020(2) 0.030(2) 0.039(2)
C23 0.074(2) 0.085(3) 0.086(3) 0.004(2) 0.006(2) 0.035(2)

loop_
_atom_type_symbol
_atom_type_description
_atom_type_scat_dispersion_real
_atom_type_scat_dispersion_imag
_atom_type_scat_source
C C 0.0033 0.0016 'International Tables Vol C Tables 4.2.6.8 and 6.1.1.4'
H H 0.0000 0.0000 'International Tables Vol C Tables 4.2.6.8 and 6.1.1.4'
N N 0.0061 0.0033 'International Tables Vol C Tables 4.2.6.8 and 6.1.1.4'
O O 0.0106 0.0060 'International Tables Vol C Tables 4.2.6.8 and 6.1.1.4'
S S 0.1246 0.1234 'International Tables Vol C Tables 4.2.6.8 and 6.1.1.4'
Cl Cl 0.1484 0.1585 'International Tables Vol C Tables 4.2.6.8 and 6.1.1.4'

loop_
_geom_angle_atom_site_label_1
_geom_angle_atom_site_label_2
_geom_angle_atom_site_label_3
_geom_angle
C19 O2 C20 116.9(2)
C15 O3 C22 117.9(3)
C1 N1 H1A 120.0
C1 N1 H1B 120.0
H1A N1 H1B 120.0
C1 N2 N3 118.6(3)
C1 N2 H2 119(3)
N3 N2 H2 122(3)
C2 N3 N2 118.6(2)
C5 N4 N5 122.2(2)
N4 N5 C12 120.0(2)
N4 N5 H5 121(3)
C12 N5 H5 119(3)
N1 C1 N2 116.6(3)
N1 C1 S1 123.4(2)
N2 C1 S1 120.0(2)
N3 C2 C18 125.6(3)
N3 C2 C3 116.7(2)
C18 C2 C3 117.7(2)
C2 C3 C4 114.7(2)
C2 C3 H3A 108.6
C4 C3 H3A 108.6
C2 C3 H3B 108.6
C4 C3 H3B 108.6
H3A C3 H3B 107.6
C5 C4 C6 111.58(19)
C5 C4 C3 112.2(2)
C6 C4 C3 111.14(19)
C5 C4 H4 107.2
C6 C4 H4 107.2
C3 C4 H4 107.2
N4 C5 C19 122.9(2)
N4 C5 C4 117.7(2)
C19 C5 C4 119.4(2)
C7 C6 C11 118.1(2)
C7 C6 C4 120.2(2)
C11 C6 C4 121.7(2)
C6 C7 C8 121.2(3)
C6 C7 H7 119.4
C8 C7 H7 119.4
C9 C8 C7 120.2(3)
C9 C8 H8 119.9
C7 C8 H8 119.9
C8 C9 C10 119.5(3)
C8 C9 H9 120.3
C10 C9 H9 120.3
C9 C10 C11 120.5(3)
C9 C10 H10 119.8
C11 C10 H10 119.8
C10 C11 C6 120.5(3)
C10 C11 H11 119.7
C6 C11 H11 119.7
C17 C12 N5 123.8(2)
C17 C12 C13 118.3(3)
N5 C12 C13 117.9(2)
C14 C13 C12 120.5(3)
C14 C13 H13 119.8
C12 C13 H13 119.8
C13 C14 C15 121.1(3)
C13 C14 H14 119.5
C15 C14 H14 119.5
O3 C15 C14 115.8(3)
O3 C15 C16 124.9(3)
C14 C15 C16 119.3(3)
C15 C16 C17 119.7(3)
C15 C16 H16 120.2
C17 C16 H16 120.2
C12 C17 C16 121.1(3)
C12 C17 H17 119.4
C16 C17 H17 119.4
C2 C18 H18A 109.5
C2 C18 H18B 109.5
H18A C18 H18B 109.5
C2 C18 H18C 109.5
H18A C18 H18C 109.5
H18B C18 H18C 109.5
O1 C19 O2 123.0(2)
O1 C19 C5 124.6(3)
O2 C19 C5 112.3(2)
O2 C20 C21 105.6(3)
O2 C20 H20A 110.6
C21 C20 H20A 110.6
O2 C20 H20B 110.6
C21 C20 H20B 110.6
H20A C20 H20B 108.8
C20 C21 H21A 109.5
C20 C21 H21B 109.5
H21A C21 H21B 109.5
C20 C21 H21C 109.5
H21A C21 H21C 109.5
H21B C21 H21C 109.5
O3 C22 H22A 109.5
O3 C22 H22B 109.5
H22A C22 H22B 109.5
O3 C22 H22C 109.5
H22A C22 H22C 109.5
H22B C22 H22C 109.5
Cl3 C23 Cl2 109.2(2)
Cl3 C23 Cl1 111.1(3)
Cl2 C23 Cl1 110.4(3)
Cl3 C23 H23 108.7
Cl2 C23 H23 108.7
Cl1 C23 H23 108.7

loop_
_geom_bond_atom_site_label_1
_geom_bond_atom_site_label_2
_geom_bond_distance
S1 C1 1.672(3)
O1 C19 1.214(3)
O2 C19 1.326(3)
O2 C20 1.459(4)
O3 C15 1.363(4)
O3 C22 1.416(5)
Cl1 C23 1.751(5)
Cl2 C23 1.748(5)
Cl3 C23 1.733(5)
N1 C1 1.314(5)
N1 H1A 0.8600
N1 H1B 0.8600
N2 C1 1.341(4)
N2 N3 1.378(3)
N2 H2 0.825(19)
N3 C2 1.268(4)
N4 C5 1.288(3)
N4 N5 1.332(3)
N5 C12 1.384(4)
N5 H5 0.806(19)
C2 C18 1.496(4)
C2 C3 1.498(4)
C3 C4 1.526(3)
C3 H3A 0.9700
C3 H3B 0.9700
C4 C5 1.517(3)
C4 C6 1.519(3)
C4 H4 0.9800
C5 C19 1.476(3)
C6 C7 1.377(4)
C6 C11 1.391(4)
C7 C8 1.381(4)
C7 H7 0.9300
C8 C9 1.368(5)
C8 H8 0.9300
C9 C10 1.374(5)
C9 H9 0.9300
C10 C11 1.381(4)
C10 H10 0.9300
C11 H11 0.9300
C12 C17 1.378(4)
C12 C13 1.397(4)
C13 C14 1.365(4)
C13 H13 0.9300
C14 C15 1.376(4)
C14 H14 0.9300
C15 C16 1.383(4)
C16 C17 1.387(4)
C16 H16 0.9300
C17 H17 0.9300
C18 H18A 0.9600
C18 H18B 0.9600
C18 H18C 0.9600
C20 C21 1.495(6)
C20 H20A 0.9700
C20 H20B 0.9700
C21 H21A 0.9600
C21 H21B 0.9600
C21 H21C 0.9600
C22 H22A 0.9600
C22 H22B 0.9600
C22 H22C 0.9600
C23 H23 0.9800

loop_
_geom_hbond_atom_site_label_D
_geom_hbond_atom_site_label_H
_geom_hbond_atom_site_label_A
_geom_hbond_distance_DH
_geom_hbond_distance_HA
_geom_hbond_distance_DA
_geom_hbond_angle_DHA
_geom_hbond_site_symmetry_A
N1 H1B S1 0.86 2.62 3.459(3) 166.6 2_776
N5 H5 O1 0.806(19) 2.04(3) 2.645(3) 132(3) .

loop_
_geom_torsion_atom_site_label_1
_geom_torsion_atom_site_label_2
_geom_torsion_atom_site_label_3
_geom_torsion_atom_site_label_4
_geom_torsion
C1 N2 N3 C2 177.6(3)
C5 N4 N5 C12 177.5(2)
N3 N2 C1 N1 0.8(4)
N3 N2 C1 S1 -179.5(2)
N2 N3 C2 C18 -1.1(4)
N2 N3 C2 C3 178.0(2)
N3 C2 C3 C4 -1.2(3)
C18 C2 C3 C4 177.9(2)
C2 C3 C4 C5 71.1(3)
C2 C3 C4 C6 -163.1(2)
N5 N4 C5 C19 -1.2(4)
N5 N4 C5 C4 178.5(2)
C6 C4 C5 N4 -91.6(3)
C3 C4 C5 N4 33.9(3)
C6 C4 C5 C19 88.1(3)
C3 C4 C5 C19 -146.4(2)
C5 C4 C6 C7 -125.6(2)
C3 C4 C6 C7 108.3(3)
C5 C4 C6 C11 56.6(3)
C3 C4 C6 C11 -69.5(3)
C11 C6 C7 C8 1.0(4)
C4 C6 C7 C8 -176.9(3)
C6 C7 C8 C9 -1.5(5)
C7 C8 C9 C10 1.5(5)
C8 C9 C10 C11 -1.0(5)
C9 C10 C11 C6 0.5(4)
C7 C6 C11 C10 -0.5(4)
C4 C6 C11 C10 177.4(2)
N4 N5 C12 C17 3.7(4)
N4 N5 C12 C13 -176.8(2)
C17 C12 C13 C14 -0.7(4)
N5 C12 C13 C14 179.8(3)
C12 C13 C14 C15 0.5(4)
C22 O3 C15 C14 -177.7(3)
C22 O3 C15 C16 1.6(5)
C13 C14 C15 O3 179.5(3)
C13 C14 C15 C16 0.1(4)
O3 C15 C16 C17 -179.8(3)
C14 C15 C16 C17 -0.5(5)
N5 C12 C17 C16 179.7(3)
C13 C12 C17 C16 0.3(5)
C15 C16 C17 C12 0.3(5)
C20 O2 C19 O1 4.0(4)
C20 O2 C19 C5 -177.4(3)
N4 C5 C19 O1 5.2(4)
C4 C5 C19 O1 -174.6(3)
N4 C5 C19 O2 -173.4(2)
C4 C5 C19 O2 6.8(3)
C19 O2 C20 C21 176.3(4)
